data_1562666
loop_
_publ_author_name
'Feng, Hai Luke'
'Shi, Youguo'
'Guo, Yanfeng'
'Li, Jun'
'Sato, Akira'
'Sun, Ying'
'Wang, Xia'
'Yu, Shan'
'Sathish, Clastin I.'
'Yamaura, Kazunari'

_publ_section_title
;
 High-pressure crystal growth and electromagnetic properties of 5d
 double-perovskite Ca3OsO6
;
_journal_name_full 'Journal of Solid State Chemistry'
_journal_page_first 186
_journal_page_last 190
_journal_paper_doi 10.1016/j.jssc.2013.02.037
_journal_volume 201
_journal_year 2013
_chemical_formula_sum 'Ca3 O6 Os'
_chemical_formula_weight 406.44
_chemical_name_common Ca3OsO6
_space_group_IT_number 14
_space_group_name_Hall '-P 2yn'
_space_group_name_H-M_alt 'P 1 21/n 1'
_symmetry_cell_setting monoclinic
_symmetry_space_group_name_H-M 'P 1 21/n 1'
_atom_sites_solution_hydrogens .
_atom_sites_solution_primary direct
_atom_sites_solution_secondary difmap
_cell_angle_alpha 90.00
_cell_angle_beta 90.020(2)
_cell_angle_gamma 90.00
_cell_formula_units_Z 2
_cell_length_a 5.5403(3)
_cell_length_b 5.8049(3)
_cell_length_c 7.9761(4)
_cell_measurement_reflns_used 5781
_cell_measurement_temperature 293(2)
_cell_measurement_theta_max 40.38
_cell_measurement_theta_min 4.34
_cell_volume 256.52(2)
_computing_structure_refinement 'SHELXL-97 (Sheldrick, 1997)'
_computing_structure_solution 'SHELXS-97 (Sheldrick, 1990)'
_diffrn_ambient_temperature 293(2)
_diffrn_measured_fraction_theta_full 0.976
_diffrn_measured_fraction_theta_max 0.976
_diffrn_measurement_device_type Singlecrystal
_diffrn_measurement_method Singlecrystal
_diffrn_radiation_monochromator graphite
_diffrn_radiation_source 'fine-focus sealed tube'
_diffrn_radiation_type MoK\a
_diffrn_radiation_wavelength 0.71073
_diffrn_reflns_av_R_equivalents 0.0253
_diffrn_reflns_av_sigmaI/netI 0.0260
_diffrn_reflns_limit_h_max 10
_diffrn_reflns_limit_h_min -10
_diffrn_reflns_limit_k_max 10
_diffrn_reflns_limit_k_min -10
_diffrn_reflns_limit_l_max 14
_diffrn_reflns_limit_l_min -14
_diffrn_reflns_number 5516
_diffrn_reflns_theta_full 40.38
_diffrn_reflns_theta_max 40.38
_diffrn_reflns_theta_min 4.34
_diffrn_standards_decay_% 0
_diffrn_standards_interval_count 0
_diffrn_standards_interval_time 0
_diffrn_standards_number 0
_exptl_absorpt_coefficient_mu 27.807
_exptl_absorpt_correction_T_max 0.3695
_exptl_absorpt_correction_T_min 0.1656
_exptl_absorpt_correction_type multi-scan
_exptl_crystal_colour black
_exptl_crystal_density_diffrn 5.262
_exptl_crystal_density_method 'not measured'
_exptl_crystal_description Ca3OsO6
_exptl_crystal_F_000 368
_exptl_crystal_size_max 0.08
_exptl_crystal_size_mid 0.05
_exptl_crystal_size_min 0.04
_refine_diff_density_max 3.660
_refine_diff_density_min -3.778
_refine_diff_density_rms 0.426
_refine_ls_extinction_coef 0.0050(8)
_refine_ls_extinction_expression Fc^*^=kFc[1+0.001xFc^2^\l^3^/sin(2\q)]^-1/4^
_refine_ls_extinction_method SHELXL
_refine_ls_goodness_of_fit_ref 1.118
_refine_ls_hydrogen_treatment .
_refine_ls_matrix_type full
_refine_ls_number_parameters 50
_refine_ls_number_reflns 1590
_refine_ls_number_restraints 0
_refine_ls_restrained_S_all 1.118
_refine_ls_R_factor_all 0.0390
_refine_ls_R_factor_gt 0.0316
_refine_ls_shift/su_max 0.001
_refine_ls_shift/su_mean 0.000
_refine_ls_structure_factor_coef Fsqd
_refine_ls_weighting_details 'calc w=1/[\s^2^(Fo^2^)+(0.0263P)^2^+5.0405P] where P=(Fo^2^+2Fc^2^)/3'
_refine_ls_weighting_scheme calc
_refine_ls_wR_factor_gt 0.0749
_refine_ls_wR_factor_ref 0.0776
_reflns_number_gt 1342
_reflns_number_total 1590
_reflns_threshold_expression >2sigma(I)
_cod_data_source_file JSSC-2013-201-186.cif
_cod_data_source_block shelxl
_cod_original_sg_symbol_H-M P21/n
_cod_database_code 1562666

loop_
_symmetry_equiv_pos_as_xyz
'x, y, z'
'-x+1/2, y+1/2, -z+1/2'
'-x, -y, -z'
'x-1/2, -y-1/2, z-1/2'

loop_
_atom_site_label
_atom_site_type_symbol
_atom_site_fract_x
_atom_site_fract_y
_atom_site_fract_z
_atom_site_U_iso_or_equiv
_atom_site_adp_type
_atom_site_occupancy
_atom_site_symmetry_multiplicity
_atom_site_calc_flag
_atom_site_refinement_flags
_atom_site_disorder_assembly
_atom_site_disorder_group
Ca1 Ca 0.51316(19) 0.5584(2) 0.74598(14) 0.01289(16) Uani 1 1 d . . .
Ca2 Ca 0.5000 1.0000 0.5000 0.00914(18) Uani 1 2 d S . .
Os Os 0.5000 0.0000 0.0000 0.00647(7) Uani 1 2 d S . .
O1 O 0.2159(8) 0.1778(7) 0.0510(6) 0.0167(7) Uani 1 1 d . . .
O2 O 0.3304(8) 0.7229(8) 0.0665(6) 0.0174(7) Uani 1 1 d . . .
O3 O 0.3893(8) 0.9491(8) 0.7733(5) 0.0162(7) Uani 1 1 d . . .

loop_
_atom_site_aniso_label
_atom_site_aniso_U_11
_atom_site_aniso_U_22
_atom_site_aniso_U_33
_atom_site_aniso_U_23
_atom_site_aniso_U_13
_atom_site_aniso_U_12
Ca1 0.0151(4) 0.0099(3) 0.0137(3) 0.0004(3) 0.0012(3) 0.0012(3)
Ca2 0.0109(4) 0.0077(4) 0.0088(4) 0.0007(4) 0.0003(3) -0.0006(4)
Os 0.00703(10) 0.00596(10) 0.00641(10) -0.00004(8) 0.00075(6) 0.00011(7)
O1 0.0153(16) 0.0136(16) 0.0213(18) 0.0030(14) 0.0004(14) 0.0016(13)
O2 0.0153(16) 0.0145(17) 0.0224(18) 0.0057(15) 0.0002(14) 0.0001(13)
O3 0.0207(18) 0.0130(15) 0.0150(15) -0.0002(13) -0.0017(13) 0.0016(14)

loop_
_atom_type_symbol
_atom_type_description
_atom_type_scat_dispersion_real
_atom_type_scat_dispersion_imag
_atom_type_scat_source
O O 0.0106 0.0060 'International Tables Vol C Tables 4.2.6.8 and 6.1.1.4'
Ca Ca 0.2262 0.3064 'International Tables Vol C Tables 4.2.6.8 and 6.1.1.4'
Os Os -1.2165 7.6030 'International Tables Vol C Tables 4.2.6.8 and 6.1.1.4'

loop_
_geom_angle_atom_site_label_1
_geom_angle_atom_site_label_2
_geom_angle_atom_site_label_3
_geom_angle
_geom_angle_site_symmetry_1
_geom_angle_site_symmetry_3
O3 Ca1 O1 104.76(16) 2_546 4_666
O3 Ca1 O2 101.74(16) 2_546 3_666
O1 Ca1 O2 80.90(16) 4_666 3_666
O3 Ca1 O3 89.40(11) 2_546 .
O1 Ca1 O3 138.76(16) 4_666 .
O2 Ca1 O3 134.60(16) 3_666 .
O3 Ca1 O2 138.28(15) 2_546 4_676
O1 Ca1 O2 66.33(14) 4_666 4_676
O2 Ca1 O2 115.82(10) 3_666 4_676
O3 Ca1 O2 77.29(15) . 4_676
O3 Ca1 O1 137.02(15) 2_546 3_666
O1 Ca1 O1 117.56(9) 4_666 3_666
O2 Ca1 O1 78.97(15) 3_666 3_666
O3 Ca1 O1 64.08(14) . 3_666
O2 Ca1 O1 71.08(14) 4_676 3_666
O3 Ca1 O1 64.74(14) 2_546 2
O1 Ca1 O1 78.47(16) 4_666 2
O2 Ca1 O1 151.04(16) 3_666 2
O3 Ca1 O1 73.03(14) . 2
O2 Ca1 O1 73.55(14) 4_676 2
O1 Ca1 O1 128.86(7) 3_666 2
O3 Ca1 O2 79.25(14) 2_546 1_556
O1 Ca1 O2 159.34(15) 4_666 1_556
O2 Ca1 O2 78.45(16) 3_666 1_556
O3 Ca1 O2 60.44(14) . 1_556
O2 Ca1 O2 124.00(9) 4_676 1_556
O1 Ca1 O2 58.55(13) 3_666 1_556
O1 Ca1 O2 120.57(13) 2 1_556
O3 Ca1 Ca2 98.94(11) 2_546 .
O1 Ca1 Ca2 94.11(11) 4_666 .
O2 Ca1 Ca2 159.32(11) 3_666 .
O3 Ca1 Ca2 44.96(11) . .
O2 Ca1 Ca2 44.97(10) 4_676 .
O1 Ca1 Ca2 85.78(10) 3_666 .
O1 Ca1 Ca2 43.34(9) 2 .
O2 Ca1 Ca2 105.40(9) 1_556 .
O3 Ca1 Os 103.51(12) 2_546 1_566
O1 Ca1 Os 151.12(11) 4_666 1_566
O2 Ca1 Os 99.03(12) 3_666 1_566
O3 Ca1 Os 35.83(10) . 1_566
O2 Ca1 Os 88.49(10) 4_676 1_566
O1 Ca1 Os 36.10(9) 3_666 1_566
O1 Ca1 Os 108.85(10) 2 1_566
O2 Ca1 Os 35.95(9) 1_556 1_566
Ca2 Ca1 Os 75.73(3) . 1_566
O3 Ca1 Os 134.90(12) 2_546 2_655
O1 Ca1 Os 34.11(10) 4_666 2_655
O2 Ca1 Os 90.31(11) 3_666 2_655
O3 Ca1 Os 112.46(12) . 2_655
O2 Ca1 Os 35.18(9) 4_676 2_655
O1 Ca1 Os 87.76(10) 3_666 2_655
O1 Ca1 Os 83.89(9) 2 2_655
O2 Ca1 Os 145.81(10) 1_556 2_655
Ca2 Ca1 Os 75.09(2) . 2_655
Os Ca1 Os 117.40(3) 1_566 2_655
O3 Ca1 Ca2 140.85(11) 2_546 2_646
O1 Ca1 Ca2 87.54(11) 4_666 2_646
O2 Ca1 Ca2 42.74(11) 3_666 2_646
O3 Ca1 Ca2 105.68(11) . 2_646
O2 Ca1 Ca2 80.79(11) 4_676 2_646
O1 Ca1 Ca2 41.62(9) 3_666 2_646
O1 Ca1 Ca2 153.99(10) 2 2_646
O2 Ca1 Ca2 77.58(9) 1_556 2_646
Ca2 Ca1 Ca2 117.41(3) . 2_646
Os Ca1 Ca2 74.09(2) 1_566 2_646
Os Ca1 Ca2 72.52(2) 2_655 2_646
O1 Ca2 O1 180.0(2) 4_676 2
O1 Ca2 O3 94.46(16) 4_676 .
O1 Ca2 O3 85.54(16) 2 .
O1 Ca2 O3 85.54(16) 4_676 3_676
O1 Ca2 O3 94.46(16) 2 3_676
O3 Ca2 O3 180.000(1) . 3_676
O1 Ca2 O2 90.17(15) 4_676 4_676
O1 Ca2 O2 89.83(15) 2 4_676
O3 Ca2 O2 85.48(16) . 4_676
O3 Ca2 O2 94.52(16) 3_676 4_676
O1 Ca2 O2 89.83(15) 4_676 2
O1 Ca2 O2 90.17(15) 2 2
O3 Ca2 O2 94.52(16) . 2
O3 Ca2 O2 85.48(16) 3_676 2
O2 Ca2 O2 180.00(13) 4_676 2
O1 Ca2 Ca1 122.45(12) 4_676 .
O1 Ca2 Ca1 57.55(12) 2 .
O3 Ca2 Ca1 47.41(11) . .
O3 Ca2 Ca1 132.59(11) 3_676 .
O2 Ca2 Ca1 52.86(12) 4_676 .
O2 Ca2 Ca1 127.13(12) 2 .
O1 Ca2 Ca1 57.55(12) 4_676 3_676
O1 Ca2 Ca1 122.45(12) 2 3_676
O3 Ca2 Ca1 132.59(11) . 3_676
O3 Ca2 Ca1 47.41(11) 3_676 3_676
O2 Ca2 Ca1 127.13(12) 4_676 3_676
O2 Ca2 Ca1 52.87(12) 2 3_676
Ca1 Ca2 Ca1 180.0 . 3_676
O1 Ca2 Ca1 52.26(12) 4_676 2_656
O1 Ca2 Ca1 127.74(12) 2 2_656
O3 Ca2 Ca1 69.91(12) . 2_656
O3 Ca2 Ca1 110.09(12) 3_676 2_656
O2 Ca2 Ca1 44.48(11) 4_676 2_656
O2 Ca2 Ca1 135.52(11) 2 2_656
Ca1 Ca2 Ca1 72.45(2) . 2_656
Ca1 Ca2 Ca1 107.55(2) 3_676 2_656
O1 Ca2 Ca1 127.74(12) 4_676 4_575
O1 Ca2 Ca1 52.26(12) 2 4_575
O3 Ca2 Ca1 110.09(12) . 4_575
O3 Ca2 Ca1 69.91(11) 3_676 4_575
O2 Ca2 Ca1 135.52(11) 4_676 4_575
O2 Ca2 Ca1 44.48(11) 2 4_575
Ca1 Ca2 Ca1 107.55(2) . 4_575
Ca1 Ca2 Ca1 72.45(2) 3_676 4_575
Ca1 Ca2 Ca1 180.00(4) 2_656 4_575
O1 Ca2 Ca1 75.80(11) 4_676 4_675
O1 Ca2 Ca1 104.20(11) 2 4_675
O3 Ca2 Ca1 139.18(11) . 4_675
O3 Ca2 Ca1 40.82(11) 3_676 4_675
O2 Ca2 Ca1 55.57(12) 4_676 4_675
O2 Ca2 Ca1 124.43(12) 2 4_675
Ca1 Ca2 Ca1 104.84(2) . 4_675
Ca1 Ca2 Ca1 75.16(2) 3_676 4_675
Ca1 Ca2 Ca1 73.15(3) 2_656 4_675
Ca1 Ca2 Ca1 106.86(3) 4_575 4_675
O1 Ca2 Ca1 104.20(11) 4_676 2_556
O1 Ca2 Ca1 75.80(11) 2 2_556
O3 Ca2 Ca1 40.83(11) . 2_556
O3 Ca2 Ca1 139.18(11) 3_676 2_556
O2 Ca2 Ca1 124.43(12) 4_676 2_556
O2 Ca2 Ca1 55.57(12) 2 2_556
Ca1 Ca2 Ca1 75.16(2) . 2_556
Ca1 Ca2 Ca1 104.84(2) 3_676 2_556
Ca1 Ca2 Ca1 106.86(3) 2_656 2_556
Ca1 Ca2 Ca1 73.14(3) 4_575 2_556
Ca1 Ca2 Ca1 180.00(4) 4_675 2_556
O1 Os O1 180.0 3_655 .
O1 Os O3 88.83(19) 3_655 1_544
O1 Os O3 91.17(19) . 1_544
O1 Os O3 91.17(19) 3_655 3_666
O1 Os O3 88.83(19) . 3_666
O3 Os O3 180.0 1_544 3_666
O1 Os O2 89.46(18) 3_655 3_665
O1 Os O2 90.54(18) . 3_665
O3 Os O2 91.4(2) 1_544 3_665
O3 Os O2 88.6(2) 3_666 3_665
O1 Os O2 90.54(18) 3_655 1_545
O1 Os O2 89.46(18) . 1_545
O3 Os O2 88.6(2) 1_544 1_545
O3 Os O2 91.4(2) 3_666 1_545
O2 Os O2 180.0 3_665 1_545
O1 Os Ca1 55.27(14) 3_655 1_544
O1 Os Ca1 124.73(14) . 1_544
O3 Os Ca1 46.12(13) 1_544 1_544
O3 Os Ca1 133.88(13) 3_666 1_544
O2 Os Ca1 118.07(14) 3_665 1_544
O2 Os Ca1 61.93(14) 1_545 1_544
O1 Os Ca1 124.73(14) 3_655 3_666
O1 Os Ca1 55.27(14) . 3_666
O3 Os Ca1 133.88(13) 1_544 3_666
O3 Os Ca1 46.12(13) 3_666 3_666
O2 Os Ca1 61.93(14) 3_665 3_666
O2 Os Ca1 118.07(14) 1_545 3_666
Ca1 Os Ca1 180.000(1) 1_544 3_666
O1 Os Ca1 43.36(13) 3_655 2_645
O1 Os Ca1 136.64(13) . 2_645
O3 Os Ca1 73.92(14) 1_544 2_645
O3 Os Ca1 106.08(14) 3_666 2_645
O2 Os Ca1 50.60(14) 3_665 2_645
O2 Os Ca1 129.40(14) 1_545 2_645
Ca1 Os Ca1 72.45(2) 1_544 2_645
Ca1 Os Ca1 107.55(2) 3_666 2_645
O1 Os Ca1 136.64(13) 3_655 4_565
O1 Os Ca1 43.36(13) . 4_565
O3 Os Ca1 106.08(14) 1_544 4_565
O3 Os Ca1 73.92(14) 3_666 4_565
O2 Os Ca1 129.40(14) 3_665 4_565
O2 Os Ca1 50.60(14) 1_545 4_565
Ca1 Os Ca1 107.55(2) 1_544 4_565
Ca1 Os Ca1 72.45(2) 3_666 4_565
Ca1 Os Ca1 180.0 2_645 4_565
O1 Os Ca1 52.95(14) 3_655 4_665
O1 Os Ca1 127.05(14) . 4_665
O3 Os Ca1 140.71(13) 1_544 4_665
O3 Os Ca1 39.29(13) 3_666 4_665
O2 Os Ca1 80.71(13) 3_665 4_665
O2 Os Ca1 99.29(13) 1_545 4_665
Ca1 Os Ca1 104.80(2) 1_544 4_665
Ca1 Os Ca1 75.20(2) 3_666 4_665
Ca1 Os Ca1 71.44(3) 2_645 4_665
Ca1 Os Ca1 108.56(3) 4_565 4_665
O1 Os Ca1 127.05(14) 3_655 2_545
O1 Os Ca1 52.95(14) . 2_545
O3 Os Ca1 39.29(13) 1_544 2_545
O3 Os Ca1 140.71(13) 3_666 2_545
O2 Os Ca1 99.29(13) 3_665 2_545
O2 Os Ca1 80.71(13) 1_545 2_545
Ca1 Os Ca1 75.20(2) 1_544 2_545
Ca1 Os Ca1 104.80(2) 3_666 2_545
Ca1 Os Ca1 108.56(3) 2_645 2_545
Ca1 Os Ca1 71.44(3) 4_565 2_545
Ca1 Os Ca1 180.00(4) 4_665 2_545
Os O1 Ca2 147.1(2) . 2_545
Os O1 Ca1 102.53(18) . 4_565
Ca2 O1 Ca1 110.38(18) 2_545 4_565
Os O1 Ca1 88.63(16) . 3_666
Ca2 O1 Ca1 86.12(14) 2_545 3_666
Ca1 O1 Ca1 101.54(16) 4_565 3_666
Os O1 Ca1 93.41(17) . 2_545
Ca2 O1 Ca1 79.11(13) 2_545 2_545
Ca1 O1 Ca1 101.54(16) 4_565 2_545
Ca1 O1 Ca1 155.80(18) 3_666 2_545
Os O2 Ca2 142.1(2) 1_565 2_545
Os O2 Ca1 124.5(2) 1_565 3_666
Ca2 O2 Ca1 92.79(15) 2_545 3_666
Os O2 Ca1 94.21(17) 1_565 4_575
Ca2 O2 Ca1 82.17(13) 2_545 4_575
Ca1 O2 Ca1 103.62(17) 3_666 4_575
Os O2 Ca1 82.12(15) 1_565 1_554
Ca2 O2 Ca1 83.69(15) 2_545 1_554
Ca1 O2 Ca1 101.55(16) 3_666 1_554
Ca1 O2 Ca1 151.60(18) 4_575 1_554
Os O3 Ca2 142.0(2) 1_566 .
Os O3 Ca1 108.9(2) 1_566 2_556
Ca2 O3 Ca1 99.19(16) . 2_556
Os O3 Ca1 98.04(18) 1_566 .
Ca2 O3 Ca1 87.62(15) . .
Ca1 O3 Ca1 122.1(2) 2_556 .

loop_
_geom_bond_atom_site_label_1
_geom_bond_atom_site_label_2
_geom_bond_distance
_geom_bond_site_symmetry_2
Ca1 O3 2.323(5) 2_546
Ca1 O1 2.358(4) 4_666
Ca1 O2 2.378(4) 3_666
Ca1 O3 2.379(5) .
Ca1 O2 2.598(5) 4_676
Ca1 O1 2.687(5) 3_666
Ca1 O1 2.775(5) 2
Ca1 O2 2.911(5) 1_556
Ca1 Ca2 3.2287(11) .
Ca1 Os 3.2681(11) 1_566
Ca1 Os 3.3531(10) 2_655
Ca1 Ca2 3.3899(11) 2_646
Ca2 O1 2.257(4) 4_676
Ca2 O1 2.257(4) 2
Ca2 O3 2.284(4) .
Ca2 O3 2.284(4) 3_676
Ca2 O2 2.303(4) 4_676
Ca2 O2 2.303(4) 2
Ca2 Ca1 3.2287(11) 3_676
Ca2 Ca1 3.3899(11) 2_656
Ca2 Ca1 3.3899(11) 4_575
Ca2 Ca1 3.5081(11) 4_675
Ca2 Ca1 3.5081(11) 2_556
Os O1 1.926(4) 3_655
Os O1 1.926(4) .
Os O3 1.932(4) 1_544
Os O3 1.932(4) 3_666
Os O2 1.937(4) 3_665
Os O2 1.937(4) 1_545
Os Ca1 3.2681(11) 1_544
Os Ca1 3.2681(11) 3_666
Os Ca1 3.3531(10) 2_645
Os Ca1 3.3531(10) 4_565
Os Ca1 3.4703(11) 4_665
Os Ca1 3.4704(11) 2_545
O1 Ca2 2.257(4) 2_545
O1 Ca1 2.358(4) 4_565
O1 Ca1 2.687(5) 3_666
O1 Ca1 2.775(5) 2_545
O2 Os 1.937(4) 1_565
O2 Ca2 2.303(4) 2_545
O2 Ca1 2.378(4) 3_666
O2 Ca1 2.598(5) 4_575
O2 Ca1 2.911(5) 1_554
O3 Os 1.932(4) 1_566
O3 Ca1 2.323(5) 2_556
